data_4504735
loop_
_publ_author_name
'Custelcean, Radu'
'Moyer, Bruce A.'
'Bryantsev, Vyacheslav S.'
'Hay, Benjamin P.'

_publ_section_title
;
 Anion Coordination in Metal&#x2212;Organic Frameworks Functionalized with
 Urea Hydrogen-Bonding Groups
;
_journal_issue 2
_journal_name_full 'Crystal Growth &amp; Design'
_journal_page_first 555
_journal_paper_doi 10.1021/cg0505057
_journal_volume 6
_journal_year 2006
_chemical_formula_sum 'C11 H10 N4 O'
_chemical_formula_weight 214.23
_chemical_name_common BPU
_chemical_name_systematic
; 
 ? 
;
_space_group_IT_number 41
_symmetry_cell_setting orthorhombic
_symmetry_space_group_name_Hall 'A 2 -2ab'
_symmetry_space_group_name_H-M 'A b a 2'
_atom_sites_solution_hydrogens geom
_atom_sites_solution_primary direct
_atom_sites_solution_secondary difmap
_audit_creation_method SHELXL-97
_cell_angle_alpha 90.00
_cell_angle_beta 90.00
_cell_angle_gamma 90.00
_cell_formula_units_Z 4
_cell_length_a 13.800(7)
_cell_length_b 6.999(4)
_cell_length_c 9.992(5)
_cell_measurement_temperature 173(2)
_cell_volume 965.1(9)
_computing_structure_refinement 'SHELXL-97 (Sheldrick, 1997)'
_computing_structure_solution 'SHELXS-97 (Sheldrick, 1990)'
_diffrn_ambient_temperature 173(2)
_diffrn_measured_fraction_theta_full 0.989
_diffrn_measured_fraction_theta_max 0.989
_diffrn_radiation_monochromator graphite
_diffrn_radiation_source 'fine-focus sealed tube'
_diffrn_radiation_type MoK\a
_diffrn_radiation_wavelength 0.71073
_diffrn_reflns_av_R_equivalents 0.0348
_diffrn_reflns_av_sigmaI/netI 0.0287
_diffrn_reflns_limit_h_max 18
_diffrn_reflns_limit_h_min -18
_diffrn_reflns_limit_k_max 9
_diffrn_reflns_limit_k_min -9
_diffrn_reflns_limit_l_max 13
_diffrn_reflns_limit_l_min -13
_diffrn_reflns_number 5252
_diffrn_reflns_theta_full 28.40
_diffrn_reflns_theta_max 28.40
_diffrn_reflns_theta_min 2.95
_exptl_absorpt_coefficient_mu 0.101
_exptl_absorpt_correction_T_max 0.9960
_exptl_absorpt_correction_T_min 0.9607
_exptl_absorpt_correction_type empirical
_exptl_crystal_density_diffrn 1.474
_exptl_crystal_density_method 'not measured'
_exptl_crystal_F_000 448
_exptl_crystal_size_max 0.40
_exptl_crystal_size_mid 0.33
_exptl_crystal_size_min 0.04
_refine_diff_density_max 0.239
_refine_diff_density_min -0.229
_refine_diff_density_rms 0.056
_refine_ls_abs_structure_details 'Flack H D (1983), Acta Cryst. A39, 876-881'
_refine_ls_abs_structure_Flack -0.4(14)
_refine_ls_extinction_method none
_refine_ls_goodness_of_fit_ref 1.083
_refine_ls_hydrogen_treatment mixed
_refine_ls_matrix_type full
_refine_ls_number_parameters 78
_refine_ls_number_reflns 1205
_refine_ls_number_restraints 1
_refine_ls_restrained_S_all 1.083
_refine_ls_R_factor_all 0.0358
_refine_ls_R_factor_gt 0.0349
_refine_ls_shift/su_max 0.000
_refine_ls_shift/su_mean 0.000
_refine_ls_structure_factor_coef Fsqd
_refine_ls_weighting_details 'calc w=1/[\s^2^(Fo^2^)+(0.0674P)^2^+0.0592P] where P=(Fo^2^+2Fc^2^)/3'
_refine_ls_weighting_scheme calc
_refine_ls_wR_factor_gt 0.0909
_refine_ls_wR_factor_ref 0.0917
_reflns_number_gt 1166
_reflns_number_total 1205
_reflns_threshold_expression >2sigma(I)
_cod_data_source_file cg0505057si20050928_052814.cif
_cod_data_source_block c:\frames\068\work\aba2
_cod_original_sg_symbol_H-M Aba2
_cod_database_code 4504735

loop_
_symmetry_equiv_pos_as_xyz
'x, y, z'
'-x, -y, z'
'-x+1/2, y, z+1/2'
'x+1/2, -y, z+1/2'
'x, y+1/2, z+1/2'
'-x, -y+1/2, z+1/2'
'-x+1/2, y+1/2, z+1'
'x+1/2, -y+1/2, z+1'

loop_
_atom_site_label
_atom_site_type_symbol
_atom_site_fract_x
_atom_site_fract_y
_atom_site_fract_z
_atom_site_U_iso_or_equiv
_atom_site_adp_type
_atom_site_occupancy
_atom_site_symmetry_multiplicity
_atom_site_calc_flag
_atom_site_refinement_flags
O1 O 0.5000 1.0000 0.74709(13) 0.0357(3) Uani 1 2 d S
C6 C 0.5000 1.0000 0.62549(16) 0.0236(3) Uani 1 2 d S
C4 C 0.32821(9) 0.40390(19) 0.55022(15) 0.0299(3) Uani 1 1 d .
H4 H 0.2992 0.3178 0.4886 0.036 Uiso 1 1 calc R
N2 N 0.45067(7) 0.86817(12) 0.55026(11) 0.0252(2) Uani 1 1 d .
N1 N 0.36918(7) 0.47917(15) 0.77561(11) 0.0302(3) Uani 1 1 d .
C3 C 0.36928(9) 0.57308(18) 0.50605(13) 0.0266(3) Uani 1 1 d .
H3 H 0.3704 0.6029 0.4133 0.032 Uiso 1 1 calc R
C1 C 0.40658(8) 0.64607(16) 0.73372(12) 0.0263(3) Uani 1 1 d .
H1 H 0.4325 0.7314 0.7985 0.032 Uiso 1 1 calc R
C2 C 0.40904(7) 0.69935(16) 0.59918(11) 0.0222(2) Uani 1 1 d .
C5 C 0.33017(9) 0.36234(18) 0.68580(15) 0.0307(3) Uani 1 1 d .
H5 H 0.3025 0.2456 0.7157 0.037 Uiso 1 1 calc R
H2 H 0.4367(11) 0.891(2) 0.4672(19) 0.029(4) Uiso 1 1 d .

loop_
_atom_site_aniso_label
_atom_site_aniso_U_11
_atom_site_aniso_U_22
_atom_site_aniso_U_33
_atom_site_aniso_U_23
_atom_site_aniso_U_13
_atom_site_aniso_U_12
O1 0.0561(7) 0.0275(6) 0.0236(7) 0.000 0.000 -0.0086(5)
C6 0.0317(7) 0.0189(7) 0.0200(8) 0.000 0.000 0.0013(5)
C4 0.0348(6) 0.0274(5) 0.0274(6) 0.0007(5) -0.0034(5) -0.0061(4)
N2 0.0371(5) 0.0204(4) 0.0182(4) 0.0028(4) -0.0031(4) -0.0030(3)
N1 0.0367(6) 0.0299(5) 0.0239(5) 0.0088(4) -0.0008(5) -0.0044(4)
C3 0.0332(6) 0.0249(5) 0.0219(5) 0.0012(5) -0.0003(4) -0.0021(5)
C1 0.0331(6) 0.0246(5) 0.0212(5) 0.0032(4) -0.0019(4) -0.0010(4)
C2 0.0257(5) 0.0199(5) 0.0209(5) 0.0022(4) 0.0014(4) 0.0014(4)
C5 0.0326(6) 0.0280(5) 0.0316(6) 0.0085(5) -0.0012(5) -0.0061(4)

loop_
_atom_type_symbol
_atom_type_description
_atom_type_scat_dispersion_real
_atom_type_scat_dispersion_imag
_atom_type_scat_source
C C 0.0033 0.0016 'International Tables Vol C Tables 4.2.6.8 and 6.1.1.4'
H H 0.0000 0.0000 'International Tables Vol C Tables 4.2.6.8 and 6.1.1.4'
N N 0.0061 0.0033 'International Tables Vol C Tables 4.2.6.8 and 6.1.1.4'
O O 0.0106 0.0060 'International Tables Vol C Tables 4.2.6.8 and 6.1.1.4'

loop_
_geom_angle_atom_site_label_1
_geom_angle_atom_site_label_2
_geom_angle_atom_site_label_3
_geom_angle
_geom_angle_site_symmetry_1
_geom_angle_site_symmetry_3
O1 C6 N2 123.24(8) . 2_675
O1 C6 N2 123.25(8) . .
N2 C6 N2 113.51(15) 2_675 .
C3 C4 C5 118.88(12) . .
C6 N2 C2 125.42(12) . .
C5 N1 C1 118.71(12) . .
C4 C3 C2 119.33(13) . .
N1 C1 C2 122.79(11) . .
C1 C2 C3 117.61(11) . .
C1 C2 N2 124.83(10) . .
C3 C2 N2 117.54(11) . .
N1 C5 C4 122.63(11) . .

loop_
_geom_bond_atom_site_label_1
_geom_bond_atom_site_label_2
_geom_bond_distance
_geom_bond_site_symmetry_2
O1 C6 1.215(2) .
C6 N2 1.3710(14) 2_675
C6 N2 1.3711(14) .
C4 C3 1.3849(18) .
C4 C5 1.386(2) .
N2 C2 1.4018(15) .
N1 C5 1.3281(19) .
N1 C1 1.3439(16) .
C3 C2 1.3956(17) .
C1 C2 1.3955(17) .
